data_8100678
loop_
_publ_author_name
'Makker, J.'
'Dey, S.'
'Kumar, P.'
'Singh, T.P.'

_publ_section_title
;
Crystal structure of Boc-Leu-\DPhe-Ile-\DPhe-Ile-OCH~3~, 
C~42~H~59~N~5~O~8~
;
_journal_issue 3
_journal_name_full 'Zeitschrift f\"ur Kristallographie - New Crystal Structures'
_journal_page_first 369
_journal_page_last 371
_journal_volume 217
_journal_year 2002
_chemical_formula_moiety 'C42 H59 N5 O8'
_chemical_formula_structural 'C42 H59 N5 O8'
_chemical_formula_sum 'C42 H59 N5 O8'
_chemical_formula_weight 761.94
_chemical_name_common
;
tert-butyloxy-carbonyl-leucyl-dehydro-phenylalanyl-isoleucyl-dehydro-
phenylalanyl-isoleucine methyl ester, design of peptides with
\a,\b-dehydro-residues
;
_space_group_IT_number 4
_symmetry_cell_setting monoclinic
_symmetry_space_group_name_Hall 'P 2yb'
_symmetry_space_group_name_H-M 'P 1 21 1'
_cell_angle_alpha 90.00
_cell_angle_beta 106.15(2)
_cell_angle_gamma 90.00
_cell_formula_units_Z 2
_cell_length_a 11.324(2)
_cell_length_b 15.558(9)
_cell_length_c 13.010(2)
_cell_measurement_temperature 293(2)
_cell_volume 2201.6(14)
_diffrn_ambient_temperature 293(2)
_exptl_crystal_density_diffrn 1.149
_cod_depositor_comments
;
The following automatic conversions were performed:
'_symmetry_cell_setting' value 'Monoclinic' changed to 'monoclinic'
according to '/home/saulius/struct/CIF-dictionaries/cif_core.dic'
dictionary named 'cif_core.dic' version 2.4.1 from 2010-06-29.

Automatic conversion script
Id: cif_fix_enum 1527 2010-12-29 10:47:43Z saulius 
;
_cod_original_sg_symbol_H-M 'P 21'
_cod_database_code 8100678

loop_
_symmetry_equiv_pos_as_xyz
'x, y, z'
'-x, y+1/2, -z'

loop_
_atom_site_aniso_label
_atom_site_aniso_U_11
_atom_site_aniso_U_22
_atom_site_aniso_U_33
_atom_site_aniso_U_23
_atom_site_aniso_U_13
_atom_site_aniso_U_12
C0 0.060(4) 0.045(4) 0.103(6) -0.008(4) 0.029(4) -0.011(3)
C01 0.075(5) 0.088(7) 0.131(7) -0.027(6) 0.053(5) -0.015(5)
C02 0.080(5) 0.051(5) 0.136(8) -0.003(5) 0.040(5) -0.020(4)
C03 0.099(7) 0.091(7) 0.095(7) -0.007(5) 0.015(5) -0.029(5)
O0 0.058(3) 0.030(2) 0.109(4) 0.007(2) 0.020(3) -0.011(2)
C0P 0.047(3) 0.047(4) 0.086(5) -0.005(3) 0.026(3) -0.003(3)
O0P 0.062(3) 0.049(3) 0.125(5) 0.002(3) -0.005(3) 0.008(2)
N1 0.044(2) 0.025(3) 0.081(4) 0.003(2) 0.022(2) -0.0058(19)
C1A 0.065(4) 0.023(3) 0.067(4) -0.008(3) 0.026(3) -0.008(3)
C1B 0.084(5) 0.050(4) 0.066(4) -0.009(3) 0.020(4) -0.007(4)
C1G 0.146(9) 0.073(6) 0.081(6) -0.007(5) 0.061(6) -0.006(6)
C1D1 0.214(12) 0.120(10) 0.058(5) -0.005(6) 0.034(7) -0.020(9)
C1D2 0.179(13) 0.32(3) 0.108(9) 0.025(13) 0.078(9) 0.006(16)
C1P 0.038(3) 0.031(4) 0.057(3) -0.005(2) 0.014(2) 0.004(2)
O1P 0.076(3) 0.017(2) 0.078(3) 0.0044(19) 0.027(2) 0.0021(18)
N2 0.052(3) 0.023(2) 0.045(3) 0.0009(18) 0.010(2) -0.0017(18)
C2A 0.053(3) 0.020(3) 0.045(3) 0.000(2) 0.015(2) -0.002(2)
C2G 0.076(4) 0.050(4) 0.053(4) -0.001(3) 0.015(3) -0.012(3)
C2D1 0.134(8) 0.100(7) 0.050(4) -0.019(4) 0.010(5) -0.018(6)
C2D2 0.101(6) 0.112(8) 0.050(4) -0.002(4) -0.012(4) -0.045(6)
C2E1 0.142(10) 0.119(10) 0.104(8) -0.041(7) -0.039(8) -0.036(8)
C2E2 0.084(6) 0.189(13) 0.081(6) 0.026(7) -0.013(5) -0.052(7)
C2N 0.118(9) 0.196(14) 0.082(7) 0.010(8) -0.025(6) -0.087(10)
C2P 0.056(3) 0.021(3) 0.052(3) -0.003(2) 0.020(3) 0.003(2)
O2P 0.070(3) 0.031(2) 0.052(2) 0.0054(18) 0.0253(19) -0.0023(19)
N3 0.042(2) 0.027(2) 0.051(3) 0.006(2) 0.011(2) -0.0033(19)
C3A 0.039(3) 0.028(3) 0.060(3) 0.006(3) 0.010(2) -0.003(2)
C3B 0.051(3) 0.036(4) 0.083(5) 0.014(3) -0.010(3) -0.010(3)
C3G1 0.068(5) 0.055(5) 0.114(7) 0.027(4) -0.007(4) 0.009(4)
C3G2 0.103(6) 0.062(5) 0.053(4) -0.005(4) 0.003(4) 0.004(4)
C3D 0.247(16) 0.123(11) 0.080(7) 0.006(7) -0.032(8) -0.062(11)
C3P 0.044(3) 0.023(3) 0.054(3) 0.002(2) 0.007(2) 0.003(2)
O3P 0.054(2) 0.021(2) 0.098(3) 0.006(2) 0.021(2) -0.0014(17)
N4 0.056(3) 0.019(2) 0.041(2) 0.0006(18) 0.0064(19) -0.0020(18)
C4A 0.051(3) 0.019(3) 0.044(3) 0.002(2) 0.012(2) 0.006(2)
C4G 0.073(4) 0.041(4) 0.053(3) -0.006(3) 0.026(3) -0.007(3)
C4D1 0.181(9) 0.041(5) 0.116(7) -0.002(4) 0.113(7) 0.007(5)
C4E1 0.263(15) 0.062(7) 0.141(9) -0.015(7) 0.144(11) 0.000(8)
C4N 0.176(10) 0.092(8) 0.067(5) -0.010(5) 0.060(6) -0.023(7)
C4E2 0.149(8) 0.084(7) 0.073(5) 0.014(5) 0.052(5) 0.017(6)
C4D2 0.141(7) 0.068(5) 0.052(4) 0.000(4) 0.044(5) 0.029(5)
C4P 0.052(3) 0.030(3) 0.038(3) -0.004(2) 0.009(2) -0.003(2)
O4P 0.080(3) 0.020(2) 0.051(2) 0.0029(16) 0.014(2) 0.0039(18)
N5 0.089(4) 0.023(2) 0.037(2) 0.0038(19) 0.012(2) 0.008(2)
C5A 0.082(4) 0.034(3) 0.035(3) 0.005(2) 0.014(3) 0.000(3)
C5P 0.082(5) 0.053(4) 0.041(3) -0.006(3) 0.012(3) 0.002(3)
O5P 0.115(4) 0.128(5) 0.062(3) -0.039(3) 0.017(3) 0.021(4)
O6T 0.089(4) 0.066(4) 0.089(4) -0.022(3) 0.024(3) 0.009(3)
C6T 0.095(7) 0.127(9) 0.117(8) -0.041(7) 0.024(6) 0.016(7)
C5B 0.077(4) 0.040(4) 0.048(3) -0.003(3) 0.009(3) 0.004(3)
C5G1 0.079(5) 0.072(5) 0.076(5) 0.000(4) 0.014(4) 0.002(4)
C5D 0.112(7) 0.082(6) 0.088(6) -0.005(5) 0.006(5) -0.024(5)
C4B 0.056(3) 0.026(3) 0.051(3) 0.002(2) 0.019(3) 0.002(2)
C2B 0.072(4) 0.045(4) 0.045(3) 0.000(3) 0.015(3) 0.001(3)
C5G2 0.086(5) 0.050(4) 0.060(4) -0.001(3) 0.006(4) -0.010(4)

loop_
_atom_site_label
_atom_site_type_symbol
_atom_site_fract_x
_atom_site_fract_y
_atom_site_fract_z
_atom_site_U_iso_or_equiv
_atom_site_thermal_displace_type
C0 C 0.0059(6) -0.0842(5) 0.0475(7) 0.0677(19) Uani
C01 C -0.0872(7) -0.0538(6) 0.1008(8) 0.093(3) Uani
H01A H -0.0543 -0.0589 0.1770 0.080 Uiso
H01B H -0.1601 -0.0883 0.0775 0.080 Uiso
H01C H -0.1070 0.0052 0.0823 0.080 Uiso
C02 C 0.0443(8) -0.1748(5) 0.0819(8) 0.087(3) Uani
H02A H 0.0700 -0.1778 0.1586 0.080 Uiso
H02B H 0.1113 -0.1914 0.0544 0.080 Uiso
H02C H -0.0238 -0.2130 0.0547 0.080 Uiso
C03 C -0.0386(8) -0.0778(7) -0.0711(7) 0.097(3) Uani
H03A H 0.0243 -0.0977 -0.1018 0.080 Uiso
H03B H -0.0578 -0.0189 -0.0912 0.080 Uiso
H03C H -0.1109 -0.1124 -0.0967 0.080 Uiso
O0 O 0.1194(4) -0.0354(3) 0.0895(4) 0.0664(13) Uani
C0P C 0.1223(6) 0.0521(4) 0.0748(6) 0.0585(17) Uani
O0P O 0.0366(5) 0.0930(3) 0.0266(5) 0.0850(18) Uani
N1 N 0.2343(4) 0.0805(3) 0.1236(4) 0.0492(12) Uani
H1 H 0.2928 0.0445 0.1490 0.080 Uiso
C1A C 0.2584(6) 0.1734(4) 0.1345(5) 0.0501(14) Uani
H1A H 0.1802 0.2017 0.1316 0.080 Uiso
C1B C 0.3462(7) 0.1936(5) 0.2425(5) 0.0669(19) Uani
H1BA H 0.4229 0.1639 0.2478 0.080 Uiso
H1BB H 0.3634 0.2548 0.2452 0.080 Uiso
C1G C 0.3050(10) 0.1708(6) 0.3383(7) 0.094(3) Uani
H1G H 0.2928 0.1084 0.3349 0.080 Uiso
C1D1 C 0.4054(12) 0.1872(8) 0.4387(7) 0.131(4) Uani
H1DA H 0.4790 0.1584 0.4347 0.080 Uiso
H1DB H 0.3811 0.1658 0.4990 0.080 Uiso
H1DC H 0.4206 0.2479 0.4469 0.080 Uiso
C1D2 C 0.1910(13) 0.2063(15) 0.3409(9) 0.196(8) Uani
H1DD H 0.1708 0.1869 0.4039 0.080 Uiso
H1DE H 0.1281 0.1883 0.2785 0.080 Uiso
H1DF H 0.1966 0.2679 0.3418 0.080 Uiso
C1P C 0.3050(5) 0.2120(4) 0.0470(4) 0.0420(13) Uani
O1P O 0.3080(4) 0.2906(2) 0.0377(3) 0.0559(11) Uani
N2 N 0.3451(4) 0.1579(3) -0.0184(3) 0.0405(10) Uani
H2 H 0.3438 0.1034 -0.0077 0.080 Uiso
C2A C 0.3881(5) 0.1883(3) -0.1021(4) 0.0391(12) Uani
C2G C 0.2406(7) 0.1121(4) -0.2520(5) 0.0601(17) Uani
C2D1 C 0.2317(10) 0.0705(7) -0.3477(6) 0.098(3) Uani
H2DA H 0.2975 0.0719 -0.3774 0.080 Uiso
C2D2 C 0.1388(8) 0.1073(7) -0.2172(6) 0.094(3) Uani
H2DB H 0.1401 0.1344 -0.1531 0.080 Uiso
C2E1 C 0.1254(12) 0.0269(8) -0.3996(10) 0.137(5) Uani
H2EA H 0.1229 -0.0016 -0.4630 0.080 Uiso
C2E2 C 0.0321(9) 0.0640(9) -0.2717(8) 0.125(5) Uani
H2EB H -0.0356 0.0630 -0.2445 0.080 Uiso
C2N C 0.0278(12) 0.0237(10) -0.3640(9) 0.143(6) Uani
H2N H -0.0424 -0.0057 -0.4017 0.080 Uiso
C2P C 0.4958(5) 0.2491(3) -0.0766(4) 0.0421(12) Uani
O2P O 0.5160(4) 0.2953(3) -0.1474(3) 0.0494(10) Uani
N3 N 0.5635(4) 0.2560(3) 0.0245(4) 0.0405(10) Uani
H3 H 0.5516 0.2212 0.0720 0.080 Uiso
C3A C 0.6576(5) 0.3221(3) 0.0551(5) 0.0429(13) Uani
H3A H 0.7114 0.3156 0.0082 0.080 Uiso
C3B C 0.7389(6) 0.3133(4) 0.1704(6) 0.0623(19) Uani
H3B H 0.7897 0.3653 0.1855 0.080 Uiso
C3G1 C 0.8287(7) 0.2370(5) 0.1782(7) 0.086(3) Uani
H3GA H 0.8714 0.2430 0.1244 0.080 Uiso
H3GB H 0.7833 0.1841 0.1674 0.080 Uiso
H3GC H 0.8870 0.2366 0.2477 0.080 Uiso
C3G2 C 0.6684(8) 0.3103(5) 0.2524(5) 0.076(2) Uani
H3GD H 0.6163 0.3609 0.2432 0.080 Uiso
H3GE H 0.6148 0.2605 0.2377 0.080 Uiso
C3D C 0.7417(14) 0.3064(9) 0.3653(8) 0.165(6) Uani
H3DA H 0.6877 0.3050 0.4105 0.080 Uiso
H3DB H 0.7937 0.3561 0.3821 0.080 Uiso
H3DC H 0.7915 0.2554 0.3767 0.080 Uiso
C3P C 0.6028(5) 0.4120(4) 0.0362(4) 0.0419(12) Uani
O3P O 0.6695(4) 0.4734(2) 0.0285(4) 0.0576(11) Uani
N4 N 0.4808(4) 0.4220(3) 0.0229(3) 0.0399(10) Uani
H4 H 0.4380 0.3802 0.0369 0.080 Uiso
C4A C 0.4235(5) 0.5017(3) -0.0145(4) 0.0384(12) Uani
C4G C 0.3571(6) 0.5464(4) 0.1485(5) 0.0538(15) Uani
C4D1 C 0.3169(9) 0.6160(5) 0.1931(7) 0.099(3) Uani
H4DA H 0.2969 0.6656 0.1521 0.080 Uiso
C4E1 C 0.3044(13) 0.6170(7) 0.2940(9) 0.138(5) Uani
H4EA H 0.2707 0.6648 0.3183 0.080 Uiso
C4N C 0.3411(11) 0.5484(7) 0.3591(7) 0.106(3) Uani
H4N H 0.3377 0.5495 0.4297 0.080 Uiso
C4E2 C 0.3828(9) 0.4781(7) 0.3188(7) 0.097(3) Uani
H4EB H 0.4065 0.4298 0.3616 0.080 Uiso
C4D2 C 0.3905(8) 0.4773(6) 0.2157(6) 0.084(3) Uani
H4DB H 0.4194 0.4280 0.1902 0.080 Uiso
C4P C 0.4174(5) 0.5274(4) -0.1250(4) 0.0409(12) Uani
O4P O 0.4051(4) 0.6029(2) -0.1563(3) 0.0513(10) Uani
N5 N 0.4192(5) 0.4635(3) -0.1945(3) 0.0508(12) Uani
H5 H 0.4362 0.4124 -0.1694 0.080 Uiso
C5A C 0.3944(6) 0.4756(4) -0.3079(4) 0.0507(14) Uani
H5A H 0.4039 0.5372 -0.3193 0.080 Uiso
C5P C 0.4879(7) 0.4304(4) -0.3508(5) 0.0596(17) Uani
O5P O 0.4636(6) 0.3893(5) -0.4324(4) 0.103(2) Uani
O6T O 0.6009(5) 0.4410(3) -0.2931(4) 0.0813(16) Uani
C6T C 0.6949(9) 0.3980(8) -0.3274(9) 0.114(4) Uani
H6TA H 0.7735 0.4098 -0.2779 0.080 Uiso
H6TB H 0.6943 0.4182 -0.3973 0.080 Uiso
H6TC H 0.6800 0.3372 -0.3300 0.080 Uiso
C5B C 0.2627(6) 0.4523(4) -0.3696(5) 0.0565(16) Uani
H5B H 0.2575 0.4528 -0.4461 0.080 Uiso
C5G1 C 0.1748(7) 0.5205(6) -0.3501(6) 0.077(2) Uani
H5GA H 0.0922 0.5059 -0.3892 0.080 Uiso
H5GB H 0.1959 0.5753 -0.3739 0.080 Uiso
H5GC H 0.1811 0.5233 -0.2751 0.080 Uiso
C5D C 0.1048(9) 0.3304(7) -0.4101(7) 0.098(3) Uani
H5DA H 0.0892 0.2736 -0.3881 0.080 Uiso
H5DB H 0.1055 0.3294 -0.4837 0.080 Uiso
H5DC H 0.0414 0.3687 -0.4020 0.080 Uiso
C4B C 0.3686(5) 0.5520(4) 0.0421(4) 0.0434(13) Uani
H4B H 0.3305 0.6001 0.0047 0.080 Uiso
C2B C 0.3468(6) 0.1629(4) -0.2022(5) 0.0538(15) Uani
H2B H 0.3932 0.1804 -0.2472 0.080 Uiso
C5G2 C 0.2286(7) 0.3615(5) -0.3410(6) 0.068(2) Uani
H5GD H 0.2917 0.3217 -0.3483 0.080 Uiso
H5GE H 0.2277 0.3610 -0.2667 0.080 Uiso

loop_
_geom_bond_atom_site_label_1
_geom_bond_atom_site_label_2
_geom_bond_distance
_geom_bond_site_symmetry_2
_geom_bond_publ_flag
C0 O0 1.461(8) . ?
C0 C01 1.491(10) . ?
C0 C03 1.486(11) . ?
C0 C02 1.506(11) . ?
C01 H01A 0.9600 . ?
C01 H01B 0.9600 . ?
C01 H01C 0.9600 . ?
C02 H02A 0.9600 . ?
C02 H02B 0.9600 . ?
C02 H02C 0.9600 . ?
C03 H03A 0.9600 . ?
C03 H03B 0.9600 . ?
C03 H03C 0.9600 . ?
O0 C0P 1.378(8) . ?
C0P O0P 1.184(8) . ?
C0P N1 1.326(7) . ?
N1 C1A 1.471(7) . ?
N1 H1 0.8600 . ?
C1A C1P 1.505(8) . ?
C1A C1B 1.512(9) . ?
C1A H1A 0.9800 . ?
C1B C1G 1.490(11) . ?
C1B H1BA 0.9700 . ?
C1B H1BB 0.9700 . ?
C1G C1D2 1.413(16) . ?
C1G C1D1 1.497(13) . ?
C1G H1G 0.9800 . ?
C1D1 H1DA 0.9600 . ?
C1D1 H1DB 0.9600 . ?
C1D1 H1DC 0.9600 . ?
C1D2 H1DD 0.9600 . ?
C1D2 H1DE 0.9600 . ?
C1D2 H1DF 0.9600 . ?
C1P O1P 1.230(7) . ?
C1P N2 1.360(7) . ?
N2 C2A 1.393(7) . ?
N2 H2 0.8600 . ?
C2A C2B 1.317(7) . ?
C2A C2P 1.506(8) . ?
C2G C2D2 1.353(11) . ?
C2G C2D1 1.383(10) . ?
C2G C2B 1.434(9) . ?
C2D1 C2E1 1.384(14) . ?
C2D1 H2DA 0.9300 . ?
C2D2 C2E2 1.392(11) . ?
C2D2 H2DB 0.9300 . ?
C2E1 C2N 1.312(17) . ?
C2E1 H2EA 0.9300 . ?
C2E2 C2N 1.344(16) . ?
C2E2 H2EB 0.9300 . ?
C2N H2N 0.9300 . ?
C2P O2P 1.239(6) . ?
C2P N3 1.330(7) . ?
N3 C3A 1.455(7) . ?
N3 H3 0.8600 . ?
C3A C3P 1.521(8) . ?
C3A C3B 1.533(8) . ?
C3A H3A 0.9800 . ?
C3B C3G2 1.501(10) . ?
C3B C3G1 1.548(10) . ?
C3B H3B 0.9800 . ?
C3G1 H3GA 0.9600 . ?
C3G1 H3GB 0.9600 . ?
C3G1 H3GC 0.9600 . ?
C3G2 C3D 1.473(11) . ?
C3G2 H3GD 0.9700 . ?
C3G2 H3GE 0.9700 . ?
C3D H3DA 0.9600 . ?
C3D H3DB 0.9600 . ?
C3D H3DC 0.9600 . ?
C3P O3P 1.240(6) . ?
C3P N4 1.353(7) . ?
N4 C4A 1.421(7) . ?
N4 H4 0.8600 . ?
C4A C4B 1.339(7) . ?
C4A C4P 1.476(7) . ?
C4G C4D1 1.365(9) . ?
C4G C4D2 1.371(10) . ?
C4G C4B 1.430(8) . ?
C4D1 C4E1 1.359(11) . ?
C4D1 H4DA 0.9300 . ?
C4E1 C4N 1.355(14) . ?
C4E1 H4EA 0.9300 . ?
C4N C4E2 1.354(13) . ?
C4N H4N 0.9300 . ?
C4E2 C4D2 1.368(10) . ?
C4E2 H4EB 0.9300 . ?
C4D2 H4DB 0.9300 . ?
C4P O4P 1.238(7) . ?
C4P N5 1.347(7) . ?
N5 C5A 1.436(7) . ?
N5 H5 0.8600 . ?
C5A C5P 1.502(9) . ?
C5A C5B 1.528(9) . ?
C5A H5A 0.9800 . ?
C5P O5P 1.203(7) . ?
C5P O6T 1.301(8) . ?
O6T C6T 1.430(10) . ?
C6T H6TA 0.9600 . ?
C6T H6TB 0.9600 . ?
C6T H6TC 0.9600 . ?
C5B C5G1 1.524(10) . ?
C5B C5G2 1.536(10) . ?
C5B H5B 0.9800 . ?
C5G1 H5GA 0.9600 . ?
C5G1 H5GB 0.9600 . ?
C5G1 H5GC 0.9600 . ?
C5D C5G2 1.518(11) . ?
C5D H5DA 0.9600 . ?
C5D H5DB 0.9600 . ?
C5D H5DC 0.9600 . ?
C4B H4B 0.9300 . ?
C2B H2B 0.9300 . ?
C5G2 H5GD 0.9700 . ?
C5G2 H5GE 0.9700 . ?
